data_1560531
loop_
_publ_author_name
'Zhang, Jie'
'Xie, Zuowei'

_publ_section_title
;
 Tandem [4 + 2]/[2 + 2] cycloaddition of o-carboryne with enynes: facile
 construction of carborane-fused tricyclics
;
_journal_issue 15
_journal_name_full 'Chemical Science'
_journal_page_first 5616
_journal_page_last 5620
_journal_paper_doi 10.1039/D0SC07047E
_journal_volume 12
_journal_year 2021
_chemical_formula_sum 'C27 H54.5 B20 O0.25'
_chemical_formula_weight 599.40
_space_group_crystal_system triclinic
_space_group_IT_number 2
_space_group_name_Hall '-P 1'
_space_group_name_H-M_alt 'P -1'
_atom_sites_solution_hydrogens geom
_audit_creation_method SHELXL-2018/3
_audit_update_record
;
2020-12-29 deposited with the CCDC.	2021-02-22 downloaded from the CCDC.
;
_cell_angle_alpha 82.5401(13)
_cell_angle_beta 78.3148(14)
_cell_angle_gamma 83.5363(14)
_cell_formula_units_Z 4
_cell_length_a 13.3453(7)
_cell_length_b 16.5248(7)
_cell_length_c 18.4539(9)
_cell_measurement_reflns_used 596
_cell_measurement_temperature 285(2)
_cell_measurement_theta_max 15
_cell_measurement_theta_min 15
_cell_volume 3935.9(3)
_computing_cell_refinement 'BRUKER D8VENTURE DIFFRACTOMETER'
_computing_data_collection 'BRUKER D8VENTURE DIFFRACTOMETER'
_computing_data_reduction 'BRUKER D8VENTURE DIFFRACTOMETER'
_computing_molecular_graphics 'BRUKER SHELXTL'
_computing_publication_material 'BRUKER SHELXTL'
_computing_structure_refinement 'SHELXL-2018/3 (Sheldrick, 2018)'
_computing_structure_solution 'BRUKER D8VENTURE DIFFRACTOMETER'
_diffrn_ambient_temperature 285(2)
_diffrn_measured_fraction_theta_full 0.998
_diffrn_measured_fraction_theta_max 0.998
_diffrn_measurement_device_type 'BRUKER D8VENTURE DIFFRACTOMETER'
_diffrn_measurement_method 'PHI & OMEGA SCAN'
_diffrn_radiation_type MoK\a
_diffrn_radiation_wavelength 0.71073
_diffrn_reflns_av_R_equivalents 0.0551
_diffrn_reflns_av_unetI/netI 0.0315
_diffrn_reflns_Laue_measured_fraction_full 0.998
_diffrn_reflns_Laue_measured_fraction_max 0.998
_diffrn_reflns_limit_h_max 16
_diffrn_reflns_limit_h_min -16
_diffrn_reflns_limit_k_max 19
_diffrn_reflns_limit_k_min -19
_diffrn_reflns_limit_l_max 22
_diffrn_reflns_limit_l_min -22
_diffrn_reflns_number 144757
_diffrn_reflns_point_group_measured_fraction_full 0.998
_diffrn_reflns_point_group_measured_fraction_max 0.998
_diffrn_reflns_theta_full 25.242
_diffrn_reflns_theta_max 25.250
_diffrn_reflns_theta_min 2.086
_exptl_absorpt_coefficient_mu 0.049
_exptl_absorpt_correction_T_max 0.7456
_exptl_absorpt_correction_T_min 0.6812
_exptl_absorpt_correction_type multi-scan
_exptl_crystal_colour colourless
_exptl_crystal_density_diffrn 1.012
_exptl_crystal_description block
_exptl_crystal_F_000 1274
_exptl_crystal_size_max 0.500
_exptl_crystal_size_mid 0.400
_exptl_crystal_size_min 0.300
_refine_diff_density_max 0.715
_refine_diff_density_min -0.254
_refine_diff_density_rms 0.062
_refine_ls_extinction_method none
_refine_ls_goodness_of_fit_ref 1.029
_refine_ls_hydrogen_treatment constr
_refine_ls_matrix_type full
_refine_ls_number_parameters 874
_refine_ls_number_reflns 14210
_refine_ls_number_restraints 32
_refine_ls_restrained_S_all 1.048
_refine_ls_R_factor_all 0.1066
_refine_ls_R_factor_gt 0.0746
_refine_ls_shift/su_max 0.006
_refine_ls_shift/su_mean 0.000
_refine_ls_structure_factor_coef Fsqd
_refine_ls_weighting_details 'w=1/[\s^2^(Fo^2^)+(0.1442P)^2^+1.3806P] where P=(Fo^2^+2Fc^2^)/3'
_refine_ls_weighting_scheme calc
_refine_ls_wR_factor_gt 0.2134
_refine_ls_wR_factor_ref 0.2450
_reflns_Friedel_coverage 0.000
_reflns_number_gt 9776
_reflns_number_total 14210
_reflns_threshold_expression 'I > 2\s(I)'
_cod_data_source_file d0sc07047e2.cif
_cod_data_source_block 3m
_cod_depositor_comments 'Adding full bibliography for 1560527--1560539.cif.'
_cod_original_formula_sum 'C27 H54.50 B20 O0.25'
_cod_database_code 1560531
_shelx_shelxl_version_number 2018/3
_shelx_space_group_comment
;
The symmetry employed for this shelxl refinement is uniquely defined
by the following loop, which should always be used as a source of
symmetry information in preference to the above space-group names.
They are only intended as comments.
;
_shelx_estimated_absorpt_t_min 0.976
_shelx_estimated_absorpt_t_max 0.985

loop_
_space_group_symop_operation_xyz
'x, y, z'
'-x, -y, -z'

loop_
_atom_site_label
_atom_site_type_symbol
_atom_site_fract_x
_atom_site_fract_y
_atom_site_fract_z
_atom_site_U_iso_or_equiv
_atom_site_adp_type
_atom_site_occupancy
_atom_site_site_symmetry_order
_atom_site_calc_flag
_atom_site_refinement_flags_posn
_atom_site_refinement_flags_adp
_atom_site_refinement_flags_occupancy
_atom_site_disorder_assembly
_atom_site_disorder_group
C1 C -0.05875(19) 0.21796(14) 0.36560(13) 0.0478(6) Uani 1 1 d . . . . .
C2 C -0.12705(19) 0.27649(17) 0.42811(15) 0.0571(7) Uani 1 1 d . . . . .
C11 C 0.04345(17) 0.24584(13) 0.32532(13) 0.0424(5) Uani 1 1 d . . . . .
C12 C 0.08707(18) 0.21926(14) 0.24970(13) 0.0482(6) Uani 1 1 d . . . . .
H12A H 0.070721 0.163556 0.249592 0.058 Uiso 1 1 calc R U . . .
H12B H 0.161283 0.218523 0.241399 0.058 Uiso 1 1 calc R U . . .
C13 C 0.04927(19) 0.27244(16) 0.18447(13) 0.0524(6) Uani 1 1 d . . . . .
H13A H -0.025724 0.272961 0.193397 0.063 Uiso 1 1 calc R U . . .
C14 C 0.0924(3) 0.2344(2) 0.11269(16) 0.0818(9) Uani 1 1 d . . . . .
H14A H 0.166812 0.230134 0.104466 0.098 Uiso 1 1 calc R U . . .
H14B H 0.070924 0.179503 0.117605 0.098 Uiso 1 1 calc R U . . .
C15 C 0.0571(4) 0.2840(3) 0.04607(19) 0.1129(15) Uani 1 1 d . . . . .
H15A H -0.016441 0.282524 0.051208 0.136 Uiso 1 1 calc R U . . .
H15B H 0.090377 0.259586 0.001246 0.136 Uiso 1 1 calc R U . . .
C16 C 0.0826(4) 0.3733(3) 0.0386(2) 0.1252(16) Uani 1 1 d . . . . .
H16A H 0.156501 0.375447 0.026994 0.150 Uiso 1 1 calc R U . . .
H16B H 0.054050 0.404495 -0.001920 0.150 Uiso 1 1 calc R U . . .
C17 C 0.0395(4) 0.4108(2) 0.1093(2) 0.1137(14) Uani 1 1 d . . . . .
H17A H -0.034962 0.414652 0.117548 0.136 Uiso 1 1 calc R U . . .
H17B H 0.060467 0.465830 0.104546 0.136 Uiso 1 1 calc R U . . .
C18 C 0.0756(3) 0.36051(19) 0.17650(18) 0.0849(10) Uani 1 1 d . . . . .
H18A H 0.149393 0.361358 0.170766 0.102 Uiso 1 1 calc R U . . .
H18B H 0.043418 0.385207 0.221362 0.102 Uiso 1 1 calc R U . . .
C19 C 0.08559(17) 0.29546(13) 0.35942(12) 0.0396(5) Uani 1 1 d . . . . .
C20 C 0.03453(17) 0.34200(14) 0.42507(13) 0.0446(5) Uani 1 1 d . . . . .
H20A H 0.056361 0.316083 0.470873 0.054 Uiso 1 1 calc R U . . .
C21 C -0.08158(19) 0.35453(16) 0.43636(16) 0.0579(7) Uani 1 1 d . . . . .
H21A H -0.101381 0.398166 0.400103 0.069 Uiso 1 1 calc R U . . .
H21B H -0.108992 0.370983 0.485614 0.069 Uiso 1 1 calc R U . . .
C22 C 0.17165(16) 0.34857(12) 0.34326(11) 0.0370(5) Uani 1 1 d . . . . .
C23 C 0.10315(16) 0.41226(13) 0.38751(12) 0.0398(5) Uani 1 1 d . . . . .
H23A H 0.067198 0.451829 0.355060 0.048 Uiso 1 1 calc R U . . .
C24 C 0.15743(17) 0.45589(14) 0.43431(12) 0.0419(5) Uani 1 1 d . . . . .
H24A H 0.115719 0.505375 0.448479 0.050 Uiso 1 1 calc R U . . .
H24B H 0.165359 0.420634 0.479468 0.050 Uiso 1 1 calc R U . . .
C25 C 0.27346(16) 0.34216(12) 0.32322(11) 0.0363(5) Uani 1 1 d . . . . .
C26 C 0.33943(17) 0.26842(13) 0.29542(12) 0.0421(5) Uani 1 1 d . . . . .
H26A H 0.398968 0.287200 0.260388 0.051 Uiso 1 1 calc R U . . .
H26B H 0.300812 0.240783 0.268326 0.051 Uiso 1 1 calc R U . . .
C27 C 0.37711(18) 0.20568(13) 0.35528(14) 0.0479(6) Uani 1 1 d . . . . .
H27A H 0.411752 0.234549 0.384924 0.058 Uiso 1 1 calc R U . . .
C28 C 0.2900(2) 0.16399(18) 0.40754(17) 0.0698(8) Uani 1 1 d . . . . .
H28A H 0.251554 0.138491 0.378753 0.084 Uiso 1 1 calc R U . . .
H28B H 0.243701 0.204717 0.433873 0.084 Uiso 1 1 calc R U . . .
C29 C 0.3308(3) 0.0991(2) 0.4638(2) 0.0973(12) Uani 1 1 d . . . . .
H29A H 0.363638 0.125367 0.495636 0.117 Uiso 1 1 calc R U . . .
H29B H 0.273804 0.072015 0.494881 0.117 Uiso 1 1 calc R U . . .
C30 C 0.4066(3) 0.03637(19) 0.4256(2) 0.0940(12) Uani 1 1 d . . . . .
H30A H 0.372100 0.006266 0.397583 0.113 Uiso 1 1 calc R U . . .
H30B H 0.433609 -0.002302 0.462639 0.113 Uiso 1 1 calc R U . . .
C31 C 0.4939(3) 0.07633(19) 0.3737(2) 0.0909(11) Uani 1 1 d . . . . .
H31A H 0.538855 0.035062 0.347152 0.109 Uiso 1 1 calc R U . . .
H31B H 0.533508 0.100670 0.402464 0.109 Uiso 1 1 calc R U . . .
C32 C 0.4548(2) 0.14206(16) 0.31800(18) 0.0675(8) Uani 1 1 d . . . . .
H32A H 0.423328 0.116388 0.284920 0.081 Uiso 1 1 calc R U . . .
H32B H 0.512582 0.169173 0.288057 0.081 Uiso 1 1 calc R U . . .
C41 C 0.32726(16) 0.41467(12) 0.33237(11) 0.0374(5) Uani 1 1 d . . . . .
C42 C 0.26229(17) 0.47796(12) 0.39171(11) 0.0379(5) Uani 1 1 d . . . . .
B3 B -0.1684(2) 0.2754(2) 0.34582(19) 0.0580(8) Uani 1 1 d . . . . .
H3 H -0.168537 0.327590 0.302232 0.070 Uiso 1 1 calc R U . . .
B4 B -0.1395(3) 0.1728(2) 0.32447(19) 0.0613(8) Uani 1 1 d . . . . .
H4 H -0.120920 0.158067 0.266533 0.074 Uiso 1 1 calc R U . . .
B5 B -0.0772(3) 0.1165(2) 0.39365(19) 0.0662(9) Uani 1 1 d . . . . .
H5 H -0.018442 0.065532 0.380487 0.079 Uiso 1 1 calc R U . . .
B6 B -0.0684(3) 0.1835(2) 0.45931(18) 0.0652(9) Uani 1 1 d . . . . .
H6 H -0.003809 0.176591 0.488990 0.078 Uiso 1 1 calc R U . . .
B7 B -0.2545(3) 0.2745(3) 0.4323(2) 0.0787(11) Uani 1 1 d . . . . .
H7 H -0.311572 0.326630 0.445082 0.094 Uiso 1 1 calc R U . . .
B8 B -0.2653(3) 0.2069(2) 0.3676(2) 0.0759(10) Uani 1 1 d . . . . .
H8 H -0.330148 0.214121 0.338056 0.091 Uiso 1 1 calc R U . . .
B9 B -0.2094(3) 0.1094(2) 0.3970(2) 0.0794(11) Uani 1 1 d . . . . .
H9 H -0.237832 0.052858 0.386478 0.095 Uiso 1 1 calc R U . . .
B10 B -0.1651(4) 0.1160(3) 0.4802(2) 0.0877(13) Uani 1 1 d . . . . .
H10 H -0.164499 0.064046 0.523915 0.105 Uiso 1 1 calc R U . . .
B11 B -0.1926(3) 0.2182(3) 0.5014(2) 0.0829(12) Uani 1 1 d . . . . .
H11 H -0.209347 0.233868 0.559004 0.100 Uiso 1 1 calc R U . . .
B12 B -0.2802(3) 0.1720(3) 0.4636(2) 0.0921(13) Uani 1 1 d . . . . .
H12 H -0.355104 0.156459 0.496766 0.110 Uiso 1 1 calc R U . . .
B43 B 0.3664(2) 0.41551(16) 0.41602(15) 0.0428(6) Uani 1 1 d . . . . .
H43 H 0.361399 0.364075 0.460500 0.051 Uiso 1 1 calc R U . . .
B44 B 0.4563(2) 0.41102(18) 0.33203(17) 0.0517(7) Uani 1 1 d . . . . .
H44 H 0.510454 0.356593 0.321746 0.062 Uiso 1 1 calc R U . . .
B45 B 0.4013(2) 0.46856(18) 0.25961(16) 0.0550(7) Uani 1 1 d . . . . .
H45 H 0.419912 0.451175 0.202538 0.066 Uiso 1 1 calc R U . . .
B46 B 0.2764(2) 0.51000(15) 0.29790(15) 0.0482(7) Uani 1 1 d . . . . .
H46 H 0.213478 0.519371 0.266437 0.058 Uiso 1 1 calc R U . . .
B47 B 0.3424(2) 0.51907(16) 0.43516(15) 0.0474(6) Uani 1 1 d . . . . .
H47 H 0.321534 0.535056 0.492666 0.057 Uiso 1 1 calc R U . . .
B48 B 0.4677(2) 0.47903(19) 0.39664(18) 0.0569(7) Uani 1 1 d . . . . .
H48 H 0.529994 0.469533 0.428686 0.068 Uiso 1 1 calc R U . . .
B49 B 0.4904(3) 0.5118(2) 0.29957(19) 0.0658(9) Uani 1 1 d . . . . .
H49 H 0.567736 0.523507 0.268268 0.079 Uiso 1 1 calc R U . . .
B50 B 0.3790(3) 0.57240(19) 0.27888(17) 0.0631(9) Uani 1 1 d . . . . .
H50 H 0.383961 0.623525 0.234108 0.076 Uiso 1 1 calc R U . . .
B51 B 0.2879(2) 0.57718(16) 0.36233(16) 0.0526(7) Uani 1 1 d . . . . .
H51 H 0.232311 0.630811 0.372580 0.063 Uiso 1 1 calc R U . . .
B52 B 0.4199(3) 0.57856(19) 0.36345(18) 0.0592(8) Uani 1 1 d . . . . .
H52 H 0.451201 0.633773 0.373970 0.071 Uiso 1 1 calc R U . . .
C1' C 0.40515(17) 0.89423(13) 0.15203(12) 0.0416(5) Uani 1 1 d . . . . .
C2' C 0.33840(17) 0.87130(14) 0.23730(13) 0.0453(5) Uani 1 1 d . . . . .
C11' C 0.51402(16) 0.85764(12) 0.13672(11) 0.0373(5) Uani 1 1 d . . . . .
C12' C 0.56335(19) 0.84335(15) 0.05843(12) 0.0475(6) Uani 1 1 d . . . . .
H12C H 0.637273 0.841674 0.053612 0.057 Uiso 1 1 calc R U . . .
H12D H 0.542185 0.889528 0.025073 0.057 Uiso 1 1 calc R U . . .
C13' C 0.5376(2) 0.76434(15) 0.03338(13) 0.0515(6) Uani 1 1 d . . . . .
H13B H 0.462658 0.765911 0.040496 0.062 Uiso 1 1 calc R U . . .
C14' C 0.5805(3) 0.7598(2) -0.04835(16) 0.0962(12) Uani 1 1 d . . . . .
H14C H 0.654431 0.761501 -0.057345 0.115 Uiso 1 1 calc R U . . .
H14D H 0.552164 0.807145 -0.076980 0.115 Uiso 1 1 calc R U . . .
C15' C 0.5555(5) 0.6817(3) -0.0748(2) 0.1270(18) Uani 1 1 d . . . . .
H15C H 0.481972 0.683384 -0.071999 0.152 Uiso 1 1 calc R U . . .
H15D H 0.588817 0.679170 -0.126405 0.152 Uiso 1 1 calc R U . . .
C16' C 0.5907(4) 0.6062(3) -0.0285(3) 0.1199(16) Uani 1 1 d . . . . .
H16C H 0.569582 0.558237 -0.044552 0.144 Uiso 1 1 calc R U . . .
H16D H 0.665046 0.601020 -0.035793 0.144 Uiso 1 1 calc R U . . .
C17' C 0.5460(4) 0.6104(2) 0.0525(2) 0.1019(12) Uani 1 1 d . . . . .
H17C H 0.571851 0.562305 0.081588 0.122 Uiso 1 1 calc R U . . .
H17D H 0.471858 0.611028 0.060533 0.122 Uiso 1 1 calc R U . . .
C18' C 0.5748(3) 0.68765(17) 0.07839(18) 0.0777(9) Uani 1 1 d . . . . .
H18C H 0.544479 0.689868 0.130590 0.093 Uiso 1 1 calc R U . . .
H18D H 0.648793 0.685209 0.073276 0.093 Uiso 1 1 calc R U . . .
C19' C 0.55833(16) 0.83718(12) 0.19570(11) 0.0356(5) Uani 1 1 d . . . . .
C20' C 0.50630(16) 0.82608(13) 0.27724(11) 0.0379(5) Uani 1 1 d . . . . .
H20B H 0.516396 0.872074 0.302806 0.045 Uiso 1 1 calc R U . . .
C21' C 0.39336(17) 0.81229(15) 0.29010(13) 0.0466(6) Uani 1 1 d . . . . .
H21C H 0.361626 0.820107 0.341145 0.056 Uiso 1 1 calc R U . . .
H21D H 0.386447 0.756360 0.282460 0.056 Uiso 1 1 calc R U . . .
C22' C 0.65329(16) 0.79151(12) 0.21384(11) 0.0369(5) Uani 1 1 d . . . . .
C23' C 0.59124(16) 0.75340(13) 0.28648(11) 0.0384(5) Uani 1 1 d . . . . .
H23B H 0.567585 0.701424 0.279488 0.046 Uiso 1 1 calc R U . . .
C24' C 0.64445(17) 0.74290(15) 0.35291(12) 0.0465(6) Uani 1 1 d . . . . .
H24C H 0.610649 0.703818 0.391346 0.056 Uiso 1 1 calc R U . . .
H24D H 0.638835 0.794888 0.373169 0.056 Uiso 1 1 calc R U . . .
C25' C 0.75414(16) 0.79612(13) 0.19562(11) 0.0393(5) Uani 1 1 d . . . . .
C26' C 0.80859(18) 0.85127(15) 0.13207(12) 0.0466(6) Uani 1 1 d . . . . .
H26C H 0.770663 0.857389 0.091773 0.056 Uiso 1 1 calc R U . . .
H26D H 0.875970 0.824533 0.114183 0.056 Uiso 1 1 calc R U . . .
C27' C 0.82213(19) 0.93655(16) 0.15007(14) 0.0539(6) Uani 1 1 d . . . . .
H27B H 0.850611 0.929767 0.195665 0.065 Uiso 1 1 calc R U . . .
C28' C 0.7209(2) 0.98961(19) 0.1644(2) 0.0854(10) Uani 1 1 d . . . . .
H28C H 0.675933 0.964259 0.207364 0.102 Uiso 1 1 calc R U . . .
H28D H 0.687831 0.992703 0.121835 0.102 Uiso 1 1 calc R U . . .
C29' C 0.7358(3) 1.0758(2) 0.1784(3) 0.1116(14) Uani 1 1 d . . . . .
H29C H 0.670358 1.108719 0.183038 0.134 Uiso 1 1 calc R U . . .
H29D H 0.759806 1.073420 0.224895 0.134 Uiso 1 1 calc R U . . .
C30' C 0.8120(4) 1.1159(2) 0.1163(3) 0.1071(13) Uani 1 1 d . . . . .
H30C H 0.823255 1.169001 0.128764 0.129 Uiso 1 1 calc R U . . .
H30D H 0.784163 1.124563 0.070984 0.129 Uiso 1 1 calc R U . . .
C31' C 0.9133(3) 1.0638(2) 0.1032(2) 0.0904(11) Uani 1 1 d . . . . .
H31C H 0.959179 1.089396 0.060945 0.108 Uiso 1 1 calc R U . . .
H31D H 0.944952 1.060349 0.146539 0.108 Uiso 1 1 calc R U . . .
C32' C 0.8985(2) 0.97876(19) 0.08849(17) 0.0721(8) Uani 1 1 d . . . . .
H32C H 0.964159 0.946071 0.083314 0.087 Uiso 1 1 calc R U . . .
H32D H 0.874637 0.981995 0.041844 0.087 Uiso 1 1 calc R U . . .
C41' C 0.81807(17) 0.74456(14) 0.24533(12) 0.0435(5) Uani 1 1 d . . . . .
C42' C 0.75713(17) 0.71295(14) 0.33083(12) 0.0439(5) Uani 1 1 d . . . . .
B3' B 0.3800(2) 0.96794(17) 0.21340(17) 0.0527(7) Uani 1 1 d . . . . .
H3' H 0.438987 0.990959 0.237261 0.063 Uiso 1 1 calc R U . . .
B4' B 0.3706(3) 0.99289(18) 0.11914(18) 0.0607(8) Uani 1 1 d . . . . .
H4' H 0.423584 1.032822 0.081169 0.073 Uiso 1 1 calc R U . . .
B5' B 0.3257(2) 0.9085(2) 0.08807(18) 0.0594(8) Uani 1 1 d . . . . .
H5' H 0.349241 0.893971 0.030220 0.071 Uiso 1 1 calc R U . . .
B6' B 0.3081(2) 0.83030(19) 0.16367(17) 0.0525(7) Uani 1 1 d . . . . .
H6' H 0.320591 0.764934 0.155386 0.063 Uiso 1 1 calc R U . . .
B7' B 0.2569(2) 0.9532(2) 0.26539(19) 0.0651(9) Uani 1 1 d . . . . .
H7' H 0.234643 0.967001 0.323518 0.078 Uiso 1 1 calc R U . . .
B8' B 0.2745(3) 1.0312(2) 0.1900(2) 0.0746(10) Uani 1 1 d . . . . .
H8' H 0.263576 1.096570 0.198420 0.090 Uiso 1 1 calc R U . . .
B9' B 0.2404(3) 0.9945(2) 0.1127(2) 0.0769(11) Uani 1 1 d . . . . .
H9' H 0.206965 1.036175 0.070583 0.092 Uiso 1 1 calc R U . . .
B10' B 0.2012(3) 0.8940(2) 0.1404(2) 0.0707(9) Uani 1 1 d . . . . .
H10' H 0.142342 0.870357 0.116920 0.085 Uiso 1 1 calc R U . . .
B11' B 0.2122(2) 0.8678(2) 0.23535(19) 0.0651(9) Uani 1 1 d . . . . .
H11' H 0.161546 0.826534 0.273769 0.078 Uiso 1 1 calc R U . . .
B12' B 0.1698(3) 0.9707(3) 0.2033(2) 0.0820(11) Uani 1 1 d . . . . .
H12' H 0.090315 0.996819 0.220534 0.098 Uiso 1 1 calc R U . . .
B43' B 0.7913(3) 0.64282(18) 0.26689(16) 0.0545(7) Uani 1 1 d . . . . .
H43' H 0.736396 0.614443 0.243078 0.065 Uiso 1 1 calc R U . . .
B44' B 0.9119(2) 0.6714(2) 0.21376(18) 0.0660(9) Uani 1 1 d . . . . .
H44' H 0.935786 0.660896 0.154831 0.079 Uiso 1 1 calc R U . . .
B45' B 0.9431(2) 0.7591(2) 0.24716(17) 0.0630(9) Uani 1 1 d . . . . .
H45' H 0.987369 0.805524 0.209860 0.076 Uiso 1 1 calc R U . . .
B46' B 0.8431(2) 0.7871(2) 0.31983(15) 0.0517(7) Uani 1 1 d . . . . .
H46' H 0.821356 0.851485 0.329795 0.062 Uiso 1 1 calc R U . . .
B47' B 0.8056(3) 0.6170(2) 0.36038(17) 0.0605(8) Uani 1 1 d . . . . .
H47' H 0.760231 0.571145 0.397450 0.073 Uiso 1 1 calc R U . . .
B48' B 0.9068(3) 0.5897(2) 0.28698(19) 0.0773(11) Uani 1 1 d . . . . .
H48' H 0.928308 0.525534 0.276030 0.093 Uiso 1 1 calc R U . . .
B49' B 1.0002(3) 0.6622(3) 0.27488(19) 0.0813(12) Uani 1 1 d . . . . .
H49' H 1.082590 0.645027 0.256010 0.098 Uiso 1 1 calc R U . . .
B50' B 0.9570(2) 0.7331(3) 0.34108(18) 0.0707(10) Uani 1 1 d . . . . .
H50' H 1.010606 0.761867 0.365758 0.085 Uiso 1 1 calc R U . . .
B51' B 0.8364(2) 0.7060(2) 0.39318(16) 0.0564(8) Uani 1 1 d . . . . .
H51' H 0.810330 0.717822 0.451625 0.068 Uiso 1 1 calc R U . . .
B52' B 0.9346(3) 0.6285(2) 0.36545(18) 0.0717(10) Uani 1 1 d . . . . .
H52' H 0.974018 0.589273 0.405842 0.086 Uiso 1 1 calc R U . . .
O1 O 0.2479(7) 0.6118(7) 0.9618(7) 0.183(3) Uani 0.5 1 d . U P . .
C54 C 0.2074(7) 0.6265(7) 1.0926(5) 0.136(4) Uani 0.5 1 d D U P . .
H54A H 0.192628 0.670519 1.123415 0.204 Uiso 0.5 1 calc R U P . .
H54B H 0.150044 0.593864 1.102368 0.204 Uiso 0.5 1 calc R U P . .
H54C H 0.267332 0.592992 1.103409 0.204 Uiso 0.5 1 calc R U P . .
C52 C 0.2714(11) 0.6379(9) 0.8916(10) 0.174(5) Uani 0.5 1 d D U P . .
H52A H 0.336094 0.661948 0.885505 0.208 Uiso 0.5 1 calc R U P . .
H52B H 0.220529 0.683079 0.883198 0.208 Uiso 0.5 1 calc R U P . .
C53 C 0.2257(11) 0.6593(10) 1.0163(7) 0.182(5) Uani 0.5 1 d D U P . .
H53A H 0.165077 0.694938 1.008405 0.218 Uiso 0.5 1 calc R U P . .
H53B H 0.281494 0.694073 1.009439 0.218 Uiso 0.5 1 calc R U P . .
C51 C 0.2821(10) 0.5914(11) 0.8309(8) 0.224(7) Uani 0.5 1 d D U P . .
H51A H 0.299929 0.625983 0.785137 0.335 Uiso 0.5 1 calc R U P . .
H51B H 0.335299 0.547609 0.834417 0.335 Uiso 0.5 1 calc R U P . .
H51C H 0.218447 0.568975 0.832085 0.335 Uiso 0.5 1 calc R U P . .

loop_
_atom_site_aniso_label
_atom_site_aniso_U_11
_atom_site_aniso_U_22
_atom_site_aniso_U_33
_atom_site_aniso_U_23
_atom_site_aniso_U_13
_atom_site_aniso_U_12
C1 0.0531(14) 0.0459(13) 0.0491(13) -0.0113(10) -0.0106(11) -0.0153(11)
C2 0.0473(14) 0.0662(16) 0.0604(16) -0.0221(13) 0.0015(12) -0.0198(12)
C11 0.0429(13) 0.0373(11) 0.0498(13) -0.0092(10) -0.0124(10) -0.0048(9)
C12 0.0436(13) 0.0479(13) 0.0574(14) -0.0209(11) -0.0097(11) -0.0048(10)
C13 0.0464(14) 0.0643(16) 0.0498(14) -0.0176(12) -0.0068(11) -0.0098(12)
C14 0.081(2) 0.110(3) 0.0581(18) -0.0342(17) -0.0099(16) -0.0046(19)
C15 0.122(3) 0.166(4) 0.054(2) -0.029(2) -0.024(2) 0.004(3)
C16 0.139(4) 0.167(5) 0.069(3) 0.025(3) -0.028(2) -0.041(3)
C17 0.172(4) 0.090(3) 0.089(3) 0.018(2) -0.053(3) -0.034(3)
C18 0.123(3) 0.0687(19) 0.072(2) 0.0001(16) -0.034(2) -0.0264(19)
C19 0.0404(12) 0.0365(11) 0.0443(12) -0.0069(9) -0.0118(10) -0.0037(9)
C20 0.0450(13) 0.0468(13) 0.0449(12) -0.0127(10) -0.0062(10) -0.0114(10)
C21 0.0457(14) 0.0608(16) 0.0704(17) -0.0289(13) 0.0006(12) -0.0150(12)
C22 0.0406(12) 0.0345(11) 0.0385(11) -0.0069(9) -0.0115(9) -0.0038(9)
C23 0.0396(12) 0.0385(11) 0.0440(12) -0.0101(9) -0.0111(10) -0.0028(9)
C24 0.0409(12) 0.0418(12) 0.0461(12) -0.0128(10) -0.0092(10) -0.0059(10)
C25 0.0422(12) 0.0324(11) 0.0354(11) -0.0039(8) -0.0087(9) -0.0052(9)
C26 0.0417(12) 0.0394(12) 0.0464(12) -0.0114(10) -0.0064(10) -0.0040(9)
C27 0.0512(14) 0.0377(12) 0.0598(15) -0.0091(10) -0.0189(12) -0.0052(10)
C28 0.0701(19) 0.0604(17) 0.0721(18) 0.0112(14) -0.0107(15) -0.0034(14)
C29 0.113(3) 0.083(2) 0.094(3) 0.033(2) -0.035(2) -0.022(2)
C30 0.108(3) 0.0507(17) 0.138(3) 0.0177(19) -0.073(3) -0.0110(18)
C31 0.082(2) 0.0527(17) 0.147(3) -0.0064(19) -0.054(2) 0.0069(16)
C32 0.0550(16) 0.0469(15) 0.102(2) -0.0142(14) -0.0212(15) 0.0072(12)
C41 0.0403(12) 0.0355(11) 0.0365(11) -0.0040(9) -0.0057(9) -0.0063(9)
C42 0.0456(12) 0.0325(11) 0.0383(11) -0.0053(9) -0.0114(10) -0.0066(9)
B3 0.0436(16) 0.0644(19) 0.071(2) -0.0158(15) -0.0132(14) -0.0102(14)
B4 0.064(2) 0.0638(19) 0.0645(19) -0.0174(15) -0.0141(15) -0.0260(16)
B5 0.084(2) 0.0489(17) 0.071(2) -0.0040(15) -0.0182(18) -0.0269(16)
B6 0.080(2) 0.066(2) 0.0541(18) -0.0018(15) -0.0144(16) -0.0308(17)
B7 0.0461(18) 0.095(3) 0.099(3) -0.040(2) 0.0066(18) -0.0284(18)
B8 0.058(2) 0.089(3) 0.089(3) -0.023(2) -0.0113(18) -0.0307(18)
B9 0.084(3) 0.079(2) 0.083(2) -0.0140(19) -0.010(2) -0.047(2)
B10 0.109(3) 0.086(3) 0.071(2) 0.000(2) -0.004(2) -0.055(2)
B11 0.089(3) 0.102(3) 0.062(2) -0.023(2) 0.0113(19) -0.054(2)
B12 0.085(3) 0.111(3) 0.085(3) -0.028(2) 0.010(2) -0.057(3)
B43 0.0415(14) 0.0443(14) 0.0457(14) -0.0027(11) -0.0144(11) -0.0081(11)
B44 0.0409(15) 0.0541(16) 0.0616(18) -0.0109(13) -0.0059(13) -0.0119(12)
B45 0.070(2) 0.0502(16) 0.0433(15) -0.0027(12) 0.0016(14) -0.0239(14)
B46 0.0681(18) 0.0351(13) 0.0420(14) 0.0005(11) -0.0138(13) -0.0071(12)
B47 0.0530(16) 0.0463(15) 0.0473(15) -0.0067(12) -0.0111(13) -0.0188(12)
B48 0.0476(17) 0.0616(18) 0.0666(19) -0.0137(15) -0.0118(14) -0.0179(14)
B49 0.065(2) 0.066(2) 0.065(2) -0.0148(16) 0.0104(16) -0.0332(16)
B50 0.093(2) 0.0450(16) 0.0503(17) 0.0016(13) -0.0038(16) -0.0258(16)
B51 0.072(2) 0.0324(13) 0.0555(17) -0.0029(12) -0.0142(14) -0.0133(13)
B52 0.067(2) 0.0516(17) 0.0610(18) -0.0107(14) -0.0011(15) -0.0305(15)
C1' 0.0477(13) 0.0381(12) 0.0408(12) 0.0006(9) -0.0163(10) -0.0024(10)
C2' 0.0392(12) 0.0503(13) 0.0457(13) -0.0029(10) -0.0106(10) 0.0002(10)
C11' 0.0393(12) 0.0331(11) 0.0395(11) 0.0025(9) -0.0095(9) -0.0071(9)
C12' 0.0504(14) 0.0537(14) 0.0376(12) 0.0033(10) -0.0087(10) -0.0107(11)
C13' 0.0523(14) 0.0616(15) 0.0401(12) -0.0078(11) -0.0049(11) -0.0077(12)
C14' 0.141(3) 0.101(3) 0.0472(17) -0.0203(17) 0.0049(19) -0.040(2)
C15' 0.208(5) 0.123(4) 0.057(2) -0.037(2) 0.001(3) -0.059(4)
C16' 0.151(4) 0.099(3) 0.112(3) -0.057(3) 0.005(3) -0.024(3)
C17' 0.148(4) 0.061(2) 0.101(3) -0.0247(19) -0.026(3) -0.006(2)
C18' 0.105(3) 0.0573(17) 0.075(2) -0.0139(15) -0.0286(18) 0.0031(16)
C19' 0.0366(11) 0.0338(11) 0.0353(11) 0.0026(8) -0.0059(9) -0.0076(9)
C20' 0.0367(12) 0.0398(11) 0.0358(11) 0.0014(9) -0.0067(9) -0.0042(9)
C21' 0.0377(12) 0.0541(14) 0.0442(13) 0.0057(10) -0.0063(10) -0.0033(10)
C22' 0.0383(12) 0.0363(11) 0.0340(11) 0.0022(8) -0.0057(9) -0.0039(9)
C23' 0.0355(11) 0.0419(12) 0.0355(11) 0.0053(9) -0.0064(9) -0.0055(9)
C24' 0.0380(12) 0.0622(15) 0.0353(11) 0.0062(10) -0.0062(9) -0.0023(11)
C25' 0.0373(12) 0.0457(12) 0.0331(11) -0.0006(9) -0.0047(9) -0.0036(9)
C26' 0.0400(13) 0.0593(14) 0.0379(12) 0.0028(10) -0.0041(10) -0.0086(11)
C27' 0.0519(15) 0.0616(15) 0.0480(14) 0.0042(11) -0.0084(11) -0.0187(12)
C28' 0.0631(19) 0.0620(18) 0.128(3) -0.0228(19) 0.0015(19) -0.0162(15)
C29' 0.101(3) 0.072(2) 0.161(4) -0.041(2) 0.002(3) -0.019(2)
C30' 0.135(4) 0.062(2) 0.130(3) 0.005(2) -0.034(3) -0.037(2)
C31' 0.099(3) 0.085(2) 0.088(2) 0.0057(19) -0.008(2) -0.047(2)
C32' 0.0688(19) 0.076(2) 0.0670(18) 0.0071(15) 0.0006(15) -0.0300(15)
C41' 0.0356(12) 0.0533(13) 0.0384(12) 0.0013(10) -0.0056(9) 0.0001(10)
C42' 0.0409(13) 0.0534(13) 0.0342(11) 0.0038(10) -0.0080(9) 0.0009(10)
B3' 0.0613(18) 0.0406(15) 0.0586(17) -0.0112(12) -0.0199(14) 0.0070(13)
B4' 0.074(2) 0.0436(16) 0.0642(19) 0.0055(14) -0.0270(16) 0.0088(14)
B5' 0.0619(19) 0.0665(19) 0.0546(17) -0.0046(14) -0.0301(15) 0.0065(15)
B6' 0.0452(16) 0.0568(17) 0.0602(17) -0.0076(14) -0.0186(13) -0.0082(13)
B7' 0.0501(18) 0.079(2) 0.065(2) -0.0197(17) -0.0141(15) 0.0196(16)
B8' 0.078(2) 0.060(2) 0.088(3) -0.0153(18) -0.034(2) 0.0250(17)
B9' 0.079(2) 0.075(2) 0.078(2) -0.0069(18) -0.038(2) 0.0291(19)
B10' 0.0517(19) 0.091(2) 0.076(2) -0.0138(19) -0.0309(17) 0.0069(17)
B11' 0.0378(16) 0.089(2) 0.068(2) -0.0064(17) -0.0147(14) 0.0024(15)
B12' 0.062(2) 0.099(3) 0.085(3) -0.021(2) -0.0298(19) 0.033(2)
B43' 0.0660(19) 0.0473(16) 0.0478(16) -0.0016(12) -0.0149(14) 0.0081(14)
B44' 0.0567(19) 0.083(2) 0.0477(17) -0.0045(15) -0.0033(14) 0.0253(17)
B45' 0.0354(15) 0.098(2) 0.0521(17) 0.0045(16) -0.0075(13) -0.0048(15)
B46' 0.0433(15) 0.0672(18) 0.0455(15) -0.0021(13) -0.0120(12) -0.0073(13)
B47' 0.069(2) 0.0580(18) 0.0496(16) 0.0068(14) -0.0180(15) 0.0123(15)
B48' 0.087(3) 0.078(2) 0.059(2) -0.0060(17) -0.0203(18) 0.035(2)
B49' 0.0493(19) 0.125(3) 0.058(2) -0.002(2) -0.0088(15) 0.030(2)
B50' 0.0432(17) 0.115(3) 0.0531(18) 0.0016(18) -0.0177(14) -0.0009(17)
B51' 0.0466(16) 0.079(2) 0.0420(15) 0.0019(14) -0.0151(13) 0.0057(14)
B52' 0.0556(19) 0.098(3) 0.0519(18) 0.0051(17) -0.0141(15) 0.0261(18)
O1 0.146(6) 0.213(7) 0.189(7) -0.038(6) -0.037(6) 0.023(5)
C54 0.117(7) 0.202(10) 0.095(6) -0.056(6) 0.021(5) -0.070(7)
C52 0.132(7) 0.190(9) 0.207(9) 0.005(8) -0.061(7) -0.026(7)
C53 0.142(8) 0.199(9) 0.220(9) -0.033(8) -0.068(7) -0.009(7)
C51 0.146(9) 0.324(15) 0.168(10) -0.055(11) -0.016(8) 0.129(10)

loop_
_atom_type_symbol
_atom_type_description
_atom_type_scat_dispersion_real
_atom_type_scat_dispersion_imag
_atom_type_scat_source
C C 0.0033 0.0016 'International Tables Vol C Tables 4.2.6.8 and 6.1.1.4'
H H 0.0000 0.0000 'International Tables Vol C Tables 4.2.6.8 and 6.1.1.4'
B B 0.0013 0.0007 'International Tables Vol C Tables 4.2.6.8 and 6.1.1.4'
O O 0.0106 0.0060 'International Tables Vol C Tables 4.2.6.8 and 6.1.1.4'

loop_
_geom_angle_atom_site_label_1
_geom_angle_atom_site_label_2
_geom_angle_atom_site_label_3
_geom_angle
_geom_angle_site_symmetry_1
_geom_angle_site_symmetry_3
_geom_angle_publ_flag
C11 C1 C2 116.65(18) . . ?
C11 C1 B4 123.8(2) . . ?
C2 C1 B4 110.0(2) . . ?
C11 C1 B5 122.5(2) . . ?
C2 C1 B5 110.4(2) . . ?
B4 C1 B5 61.96(18) . . ?
C11 C1 B3 117.7(2) . . ?
C2 C1 B3 60.93(16) . . ?
B4 C1 B3 61.92(17) . . ?
B5 C1 B3 113.0(2) . . ?
C11 C1 B6 116.5(2) . . ?
C2 C1 B6 61.14(18) . . ?
B4 C1 B6 112.5(2) . . ?
B5 C1 B6 61.83(17) . . ?
B3 C1 B6 112.9(2) . . ?
C21 C2 C1 116.50(19) . . ?
C21 C2 B7 121.4(2) . . ?
C1 C2 B7 111.3(2) . . ?
C21 C2 B11 123.1(2) . . ?
C1 C2 B11 110.7(2) . . ?
B7 C2 B11 62.7(2) . . ?
C21 C2 B3 115.5(2) . . ?
C1 C2 B3 61.47(16) . . ?
B7 C2 B3 62.37(19) . . ?
B11 C2 B3 113.9(2) . . ?
C21 C2 B6 118.3(2) . . ?
C1 C2 B6 61.44(17) . . ?
B7 C2 B6 113.2(2) . . ?
B11 C2 B6 61.3(2) . . ?
B3 C2 B6 113.6(2) . . ?
C19 C11 C12 125.4(2) . . ?
C19 C11 C1 116.1(2) . . ?
C12 C11 C1 118.49(19) . . ?
C11 C12 C13 115.59(19) . . ?
C18 C13 C14 110.2(3) . . ?
C18 C13 C12 113.2(2) . . ?
C14 C13 C12 109.8(2) . . ?
C15 C14 C13 112.3(3) . . ?
C14 C15 C16 111.5(3) . . ?
C17 C16 C15 110.7(3) . . ?
C16 C17 C18 111.9(4) . . ?
C13 C18 C17 111.5(3) . . ?
C11 C19 C22 139.2(2) . . ?
C11 C19 C20 127.8(2) . . ?
C22 C19 C20 90.14(16) . . ?
C21 C20 C19 114.68(19) . . ?
C21 C20 C23 121.5(2) . . ?
C19 C20 C23 86.46(16) . . ?
C20 C21 C2 111.2(2) . . ?
C25 C22 C19 139.2(2) . . ?
C25 C22 C23 128.25(19) . . ?
C19 C22 C23 89.33(16) . . ?
C22 C23 C24 114.67(18) . . ?
C22 C23 C20 87.20(16) . . ?
C24 C23 C20 120.12(18) . . ?
C42 C24 C23 111.24(17) . . ?
C22 C25 C26 126.05(19) . . ?
C22 C25 C41 116.46(18) . . ?
C26 C25 C41 117.44(18) . . ?
C25 C26 C27 115.85(19) . . ?
C32 C27 C28 110.1(2) . . ?
C32 C27 C26 109.4(2) . . ?
C28 C27 C26 112.7(2) . . ?
C27 C28 C29 111.3(3) . . ?
C30 C29 C28 111.4(3) . . ?
C29 C30 C31 111.1(3) . . ?
C30 C31 C32 111.4(3) . . ?
C31 C32 C27 112.6(3) . . ?
C25 C41 C42 116.23(17) . . ?
C25 C41 B45 123.00(18) . . ?
C42 C41 B45 109.93(17) . . ?
C25 C41 B44 123.99(18) . . ?
C42 C41 B44 110.15(17) . . ?
B45 C41 B44 62.31(17) . . ?
C25 C41 B43 117.56(17) . . ?
C42 C41 B43 61.51(13) . . ?
B45 C41 B43 112.83(18) . . ?
B44 C41 B43 61.52(15) . . ?
C25 C41 B46 115.97(18) . . ?
C42 C41 B46 60.85(13) . . ?
B45 C41 B46 61.85(16) . . ?
B44 C41 B46 113.07(18) . . ?
B43 C41 B46 113.29(17) . . ?
C24 C42 C41 117.68(16) . . ?
C24 C42 B47 119.94(18) . . ?
C41 C42 B47 111.24(17) . . ?
C24 C42 B51 121.98(19) . . ?
C41 C42 B51 111.42(17) . . ?
B47 C42 B51 62.83(15) . . ?
C24 C42 B46 118.60(18) . . ?
C41 C42 B46 61.83(13) . . ?
B47 C42 B46 113.99(18) . . ?
B51 C42 B46 62.04(15) . . ?
C24 C42 B43 115.73(17) . . ?
C41 C42 B43 61.23(13) . . ?
B47 C42 B43 62.12(15) . . ?
B51 C42 B43 113.84(18) . . ?
B46 C42 B43 113.87(18) . . ?
C2 B3 C1 57.60(15) . . ?
C2 B3 B8 104.7(2) . . ?
C1 B3 B8 105.2(2) . . ?
C2 B3 B7 57.98(18) . . ?
C1 B3 B7 104.7(2) . . ?
B8 B3 B7 60.32(19) . . ?
C2 B3 B4 104.8(2) . . ?
C1 B3 B4 58.73(16) . . ?
B8 B3 B4 60.02(19) . . ?
B7 B3 B4 107.9(2) . . ?
C1 B4 B9 105.4(2) . . ?
C1 B4 B5 59.05(16) . . ?
B9 B4 B5 60.1(2) . . ?
C1 B4 B8 105.4(2) . . ?
B9 B4 B8 59.9(2) . . ?
B5 B4 B8 108.2(3) . . ?
C1 B4 B3 59.34(16) . . ?
B9 B4 B3 107.9(2) . . ?
B5 B4 B3 108.5(2) . . ?
B8 B4 B3 59.75(19) . . ?
C1 B5 B9 105.1(3) . . ?
C1 B5 B4 58.98(16) . . ?
B9 B5 B4 59.8(2) . . ?
C1 B5 B6 59.44(16) . . ?
B9 B5 B6 107.1(3) . . ?
B4 B5 B6 108.1(2) . . ?
C1 B5 B10 105.1(2) . . ?
B9 B5 B10 60.0(2) . . ?
B4 B5 B10 107.9(3) . . ?
B6 B5 B10 59.06(19) . . ?
C2 B6 C1 57.42(15) . . ?
C2 B6 B11 58.6(2) . . ?
C1 B6 B11 105.3(3) . . ?
C2 B6 B10 105.4(3) . . ?
C1 B6 B10 105.8(2) . . ?
B11 B6 B10 60.6(2) . . ?
C2 B6 B5 104.9(2) . . ?
C1 B6 B5 58.73(16) . . ?
B11 B6 B5 108.7(2) . . ?
B10 B6 B5 60.6(2) . . ?
C2 B7 B11 58.9(2) . . ?
C2 B7 B12 105.2(3) . . ?
B11 B7 B12 59.9(2) . . ?
C2 B7 B3 59.65(17) . . ?
B11 B7 B3 108.6(3) . . ?
B12 B7 B3 108.0(3) . . ?
C2 B7 B8 105.6(2) . . ?
B11 B7 B8 108.0(3) . . ?
B12 B7 B8 59.9(2) . . ?
B3 B7 B8 59.82(19) . . ?
B9 B8 B3 108.2(3) . . ?
B9 B8 B12 59.9(2) . . ?
B3 B8 B12 107.9(2) . . ?
B9 B8 B4 59.9(2) . . ?
B3 B8 B4 60.23(18) . . ?
B12 B8 B4 107.6(3) . . ?
B9 B8 B7 107.7(3) . . ?
B3 B8 B7 59.86(18) . . ?
B12 B8 B7 59.8(2) . . ?
B4 B8 B7 107.7(2) . . ?
B4 B9 B12 108.2(3) . . ?
B4 B9 B8 60.2(2) . . ?
B12 B9 B8 60.2(2) . . ?
B4 B9 B5 60.13(19) . . ?
B12 B9 B5 108.0(3) . . ?
B8 B9 B5 108.5(2) . . ?
B4 B9 B10 108.4(2) . . ?
B12 B9 B10 59.7(3) . . ?
B8 B9 B10 108.3(3) . . ?
B5 B9 B10 60.3(2) . . ?
B6 B10 B12 107.7(3) . . ?
B6 B10 B11 59.7(2) . . ?
B12 B10 B11 60.0(2) . . ?
B6 B10 B9 107.9(3) . . ?
B12 B10 B9 59.8(2) . . ?
B11 B10 B9 107.7(3) . . ?
B6 B10 B5 60.31(19) . . ?
B12 B10 B5 107.7(3) . . ?
B11 B10 B5 107.8(2) . . ?
B9 B10 B5 59.7(2) . . ?
C2 B11 B6 60.09(18) . . ?
C2 B11 B12 105.0(3) . . ?
B6 B11 B12 107.9(3) . . ?
C2 B11 B10 105.9(2) . . ?
B6 B11 B10 59.8(2) . . ?
B12 B11 B10 60.0(2) . . ?
C2 B11 B7 58.34(19) . . ?
B6 B11 B7 108.5(2) . . ?
B12 B11 B7 60.1(2) . . ?
B10 B11 B7 108.3(3) . . ?
B10 B12 B11 60.1(2) . . ?
B10 B12 B9 60.4(2) . . ?
B11 B12 B9 108.2(3) . . ?
B10 B12 B7 108.4(3) . . ?
B11 B12 B7 60.1(2) . . ?
B9 B12 B7 108.1(3) . . ?
B10 B12 B8 108.6(3) . . ?
B11 B12 B8 108.4(3) . . ?
B9 B12 B8 59.9(2) . . ?
B7 B12 B8 60.3(2) . . ?
C41 B43 C42 57.26(12) . . ?
C41 B43 B48 105.81(19) . . ?
C42 B43 B48 104.72(19) . . ?
C41 B43 B44 58.84(14) . . ?
C42 B43 B44 104.66(18) . . ?
B48 B43 B44 60.79(16) . . ?
C41 B43 B47 104.77(17) . . ?
C42 B43 B47 58.06(14) . . ?
B48 B43 B47 60.21(16) . . ?
B44 B43 B47 108.42(19) . . ?
C41 B44 B43 59.64(14) . . ?
C41 B44 B45 58.69(15) . . ?
B43 B44 B45 108.4(2) . . ?
C41 B44 B49 105.3(2) . . ?
B43 B44 B49 107.8(2) . . ?
B45 B44 B49 60.13(18) . . ?
C41 B44 B48 105.4(2) . . ?
B43 B44 B48 59.46(16) . . ?
B45 B44 B48 108.1(2) . . ?
B49 B44 B48 60.04(17) . . ?
C41 B45 B44 59.00(15) . . ?
C41 B45 B46 59.87(14) . . ?
B44 B45 B46 108.8(2) . . ?
C41 B45 B49 105.4(2) . . ?
B44 B45 B49 59.96(18) . . ?
B46 B45 B49 107.8(2) . . ?
C41 B45 B50 105.5(2) . . ?
B44 B45 B50 108.0(2) . . ?
B46 B45 B50 59.40(17) . . ?
B49 B45 B50 59.97(19) . . ?
C42 B46 C41 57.31(12) . . ?
C42 B46 B50 104.62(19) . . ?
C41 B46 B50 105.1(2) . . ?
C42 B46 B51 58.61(14) . . ?
C41 B46 B51 105.06(18) . . ?
B50 B46 B51 59.99(17) . . ?
C42 B46 B45 104.28(19) . . ?
C41 B46 B45 58.28(14) . . ?
B50 B46 B45 60.46(17) . . ?
B51 B46 B45 108.1(2) . . ?
C42 B47 B52 104.95(19) . . ?
C42 B47 B48 105.46(19) . . ?
B52 B47 B48 60.21(18) . . ?
C42 B47 B43 59.82(13) . . ?
B52 B47 B43 107.8(2) . . ?
B48 B47 B43 59.43(16) . . ?
C42 B47 B51 58.76(14) . . ?
B52 B47 B51 59.83(17) . . ?
B48 B47 B51 108.2(2) . . ?
B43 B47 B51 108.65(18) . . ?
B43 B48 B47 60.36(15) . . ?
B43 B48 B52 108.2(2) . . ?
B47 B48 B52 59.81(17) . . ?
B43 B48 B49 107.8(2) . . ?
B47 B48 B49 107.7(2) . . ?
B52 B48 B49 59.93(18) . . ?
B43 B48 B44 59.75(15) . . ?
B47 B48 B44 107.71(19) . . ?
B52 B48 B44 107.7(2) . . ?
B49 B48 B44 59.77(17) . . ?
B44 B49 B52 108.0(2) . . ?
B44 B49 B45 59.91(16) . . ?
B52 B49 B45 107.9(2) . . ?
B44 B49 B50 108.1(2) . . ?
B52 B49 B50 59.90(19) . . ?
B45 B49 B50 60.07(19) . . ?
B44 B49 B48 60.19(17) . . ?
B52 B49 B48 59.96(18) . . ?
B45 B49 B48 108.0(2) . . ?
B50 B49 B48 108.0(2) . . ?
B46 B50 B51 60.26(16) . . ?
B46 B50 B52 108.4(2) . . ?
B51 B50 B52 60.02(17) . . ?
B46 B50 B49 108.4(2) . . ?
B51 B50 B49 108.2(2) . . ?
B52 B50 B49 60.00(19) . . ?
B46 B50 B45 60.14(16) . . ?
B51 B50 B45 108.1(2) . . ?
B52 B50 B45 107.9(2) . . ?
B49 B50 B45 59.96(18) . . ?
C42 B51 B50 105.01(19) . . ?
C42 B51 B46 59.36(13) . . ?
B50 B51 B46 59.75(17) . . ?
C42 B51 B52 104.7(2) . . ?
B50 B51 B52 60.25(19) . . ?
B46 B51 B52 108.1(2) . . ?
C42 B51 B47 58.41(14) . . ?
B50 B51 B47 107.9(2) . . ?
B46 B51 B47 108.18(19) . . ?
B52 B51 B47 59.80(17) . . ?
B47 B52 B51 60.37(16) . . ?
B47 B52 B50 108.0(2) . . ?
B51 B52 B50 59.73(18) . . ?
B47 B52 B49 107.9(2) . . ?
B51 B52 B49 108.0(2) . . ?
B50 B52 B49 60.1(2) . . ?
B47 B52 B48 59.97(17) . . ?
B51 B52 B48 108.49(19) . . ?
B50 B52 B48 108.3(2) . . ?
B49 B52 B48 60.12(19) . . ?
C11' C1' C2' 116.42(17) . . ?
C11' C1' B4' 121.8(2) . . ?
C2' C1' B4' 110.17(19) . . ?
C11' C1' B5' 124.1(2) . . ?
C2' C1' B5' 110.49(19) . . ?
B4' C1' B5' 62.54(17) . . ?
C11' C1' B6' 118.45(18) . . ?
C2' C1' B6' 61.36(15) . . ?
B4' C1' B6' 113.4(2) . . ?
B5' C1' B6' 61.96(17) . . ?
C11' C1' B3' 115.25(18) . . ?
C2' C1' B3' 61.02(15) . . ?
B4' C1' B3' 61.59(16) . . ?
B5' C1' B3' 113.03(19) . . ?
B6' C1' B3' 113.3(2) . . ?
C21' C2' C1' 116.41(18) . . ?
C21' C2' B11' 122.1(2) . . ?
C1' C2' B11' 110.78(19) . . ?
C21' C2' B7' 123.0(2) . . ?
C1' C2' B7' 110.52(19) . . ?
B11' C2' B7' 63.17(19) . . ?
C21' C2' B3' 117.38(19) . . ?
C1' C2' B3' 61.38(15) . . ?
B11' C2' B3' 113.6(2) . . ?
B7' C2' B3' 61.48(18) . . ?
C21' C2' B6' 116.3(2) . . ?
C1' C2' B6' 61.08(15) . . ?
B11' C2' B6' 62.00(17) . . ?
B7' C2' B6' 113.74(19) . . ?
B3' C2' B6' 113.35(19) . . ?
C19' C11' C1' 116.06(19) . . ?
C19' C11' C12' 125.0(2) . . ?
C1' C11' C12' 118.91(18) . . ?
C11' C12' C13' 114.67(18) . . ?
C14' C13' C18' 109.8(3) . . ?
C14' C13' C12' 111.0(2) . . ?
C18' C13' C12' 113.0(2) . . ?
C13' C14' C15' 112.0(3) . . ?
C16' C15' C14' 111.6(4) . . ?
C17' C16' C15' 110.9(3) . . ?
C16' C17' C18' 110.4(3) . . ?
C13' C18' C17' 111.3(3) . . ?
C11' C19' C22' 138.4(2) . . ?
C11' C19' C20' 127.76(19) . . ?
C22' C19' C20' 90.54(16) . . ?
C21' C20' C19' 114.37(18) . . ?
C21' C20' C23' 121.88(18) . . ?
C19' C20' C23' 86.24(15) . . ?
C20' C21' C2' 110.97(18) . . ?
C25' C22' C19' 138.74(19) . . ?
C25' C22' C23' 128.20(19) . . ?
C19' C22' C23' 89.60(16) . . ?
C24' C23' C22' 115.22(18) . . ?
C24' C23' C20' 120.57(19) . . ?
C22' C23' C20' 86.80(15) . . ?
C23' C24' C42' 111.09(18) . . ?
C22' C25' C41' 116.62(18) . . ?
C22' C25' C26' 125.72(19) . . ?
C41' C25' C26' 117.59(19) . . ?
C25' C26' C27' 115.56(19) . . ?
C32' C27' C28' 110.6(2) . . ?
C32' C27' C26' 110.6(2) . . ?
C28' C27' C26' 112.5(2) . . ?
C27' C28' C29' 112.1(3) . . ?
C30' C29' C28' 111.7(3) . . ?
C29' C30' C31' 111.3(3) . . ?
C32' C31' C30' 111.2(3) . . ?
C31' C32' C27' 112.6(3) . . ?
C25' C41' C42' 116.37(17) . . ?
C25' C41' B44' 122.64(19) . . ?
C42' C41' B44' 110.13(18) . . ?
C25' C41' B45' 124.3(2) . . ?
C42' C41' B45' 109.85(18) . . ?
B44' C41' B45' 62.13(19) . . ?
C25' C41' B46' 118.0(2) . . ?
C42' C41' B46' 61.46(15) . . ?
B44' C41' B46' 112.7(2) . . ?
B45' C41' B46' 61.31(16) . . ?
C25' C41' B43' 115.55(19) . . ?
C42' C41' B43' 60.66(15) . . ?
B44' C41' B43' 62.43(18) . . ?
B45' C41' B43' 113.2(2) . . ?
B46' C41' B43' 113.20(19) . . ?
C24' C42' C41' 117.64(17) . . ?
C24' C42' B51' 120.13(19) . . ?
C41' C42' B51' 110.86(18) . . ?
C24' C42' B47' 122.4(2) . . ?
C41' C42' B47' 111.07(18) . . ?
B51' C42' B47' 62.96(18) . . ?
C24' C42' B43' 118.7(2) . . ?
C41' C42' B43' 61.62(15) . . ?
B51' C42' B43' 113.99(19) . . ?
B47' C42' B43' 62.01(16) . . ?
C24' C42' B46' 115.5(2) . . ?
C41' C42' B46' 60.94(14) . . ?
B51' C42' B46' 62.11(16) . . ?
B47' C42' B46' 113.8(2) . . ?
B43' C42' B46' 113.57(19) . . ?
C2' B3' C1' 57.60(14) . . ?
C2' B3' B8' 105.8(2) . . ?
C1' B3' B8' 105.7(2) . . ?
C2' B3' B7' 58.73(17) . . ?
C1' B3' B7' 105.3(2) . . ?
B8' B3' B7' 60.6(2) . . ?
C2' B3' B4' 105.1(2) . . ?
C1' B3' B4' 58.68(15) . . ?
B8' B3' B4' 60.33(19) . . ?
B7' B3' B4' 108.4(2) . . ?
C1' B4' B3' 59.74(14) . . ?
C1' B4' B9' 105.2(2) . . ?
B3' B4' B9' 107.9(3) . . ?
C1' B4' B8' 105.8(2) . . ?
B3' B4' B8' 59.48(18) . . ?
B9' B4' B8' 60.6(2) . . ?
C1' B4' B5' 58.92(15) . . ?
B3' B4' B5' 108.6(2) . . ?
B9' B4' B5' 59.78(19) . . ?
B8' B4' B5' 108.6(3) . . ?
C1' B5' B9' 104.9(2) . . ?
C1' B5' B10' 105.3(2) . . ?
B9' B5' B10' 60.4(2) . . ?
C1' B5' B6' 59.24(15) . . ?
B9' B5' B6' 108.0(2) . . ?
B10' B5' B6' 59.82(18) . . ?
C1' B5' B4' 58.54(15) . . ?
B9' B5' B4' 59.7(2) . . ?
B10' B5' B4' 108.0(2) . . ?
B6' B5' B4' 107.9(2) . . ?
C1' B6' C2' 57.56(14) . . ?
C1' B6' B10' 105.2(2) . . ?
C2' B6' B10' 104.9(2) . . ?
C1' B6' B11' 104.8(2) . . ?
C2' B6' B11' 58.14(16) . . ?
B10' B6' B11' 60.55(18) . . ?
C1' B6' B5' 58.80(15) . . ?
C2' B6' B5' 105.0(2) . . ?
B10' B6' B5' 60.02(19) . . ?
B11' B6' B5' 108.3(2) . . ?
C2' B7' B3' 59.79(15) . . ?
C2' B7' B12' 105.3(2) . . ?
B3' B7' B12' 107.8(3) . . ?
C2' B7' B8' 105.8(2) . . ?
B3' B7' B8' 59.57(19) . . ?
B12' B7' B8' 60.0(2) . . ?
C2' B7' B11' 58.25(17) . . ?
B3' B7' B11' 108.2(2) . . ?
B12' B7' B11' 60.7(2) . . ?
B8' B7' B11' 108.7(2) . . ?
B3' B8' B4' 60.19(17) . . ?
B3' B8' B7' 59.79(18) . . ?
B4' B8' B7' 107.7(2) . . ?
B3' B8' B12' 107.9(2) . . ?
B4' B8' B12' 107.5(3) . . ?
B7' B8' B12' 60.0(2) . . ?
B3' B8' B9' 107.8(2) . . ?
B4' B8' B9' 59.7(2) . . ?
B7' B8' B9' 107.5(3) . . ?
B12' B8' B9' 59.7(2) . . ?
B4' B9' B12' 107.7(2) . . ?
B4' B9' B5' 60.56(18) . . ?
B12' B9' B5' 108.5(2) . . ?
B4' B9' B10' 108.4(2) . . ?
B12' B9' B10' 60.6(2) . . ?
B5' B9' B10' 59.9(2) . . ?
B4' B9' B8' 59.7(2) . . ?
B12' B9' B8' 59.9(2) . . ?
B5' B9' B8' 108.5(2) . . ?
B10' B9' B8' 108.6(3) . . ?
B6' B10' B5' 60.16(17) . . ?
B6' B10' B9' 107.8(2) . . ?
B5' B10' B9' 59.7(2) . . ?
B6' B10' B11' 59.73(17) . . ?
B5' B10' B11' 107.7(2) . . ?
B9' B10' B11' 107.6(3) . . ?
B6' B10' B12' 107.9(2) . . ?
B5' B10' B12' 107.3(3) . . ?
B9' B10' B12' 59.3(2) . . ?
B11' B10' B12' 60.4(2) . . ?
C2' B11' B6' 59.86(16) . . ?
C2' B11' B10' 105.6(2) . . ?
B6' B11' B10' 59.72(18) . . ?
C2' B11' B7' 58.58(16) . . ?
B6' B11' B7' 108.3(2) . . ?
B10' B11' B7' 107.6(3) . . ?
C2' B11' B12' 104.4(3) . . ?
B6' B11' B12' 107.6(2) . . ?
B10' B11' B12' 60.0(2) . . ?
B7' B11' B12' 59.2(2) . . ?
B9' B12' B7' 108.1(3) . . ?
B9' B12' B8' 60.5(2) . . ?
B7' B12' B8' 60.0(2) . . ?
B9' B12' B10' 60.1(2) . . ?
B7' B12' B10' 108.0(2) . . ?
B8' B12' B10' 108.6(3) . . ?
B9' B12' B11' 107.7(2) . . ?
B7' B12' B11' 60.09(19) . . ?
B8' B12' B11' 108.2(2) . . ?
B10' B12' B11' 59.7(2) . . ?
C42' B43' C41' 57.72(14) . . ?
C42' B43' B47' 58.62(15) . . ?
C41' B43' B47' 105.3(2) . . ?
C42' B43' B48' 104.9(2) . . ?
C41' B43' B48' 104.8(2) . . ?
B47' B43' B48' 60.21(18) . . ?
C42' B43' B44' 104.3(2) . . ?
C41' B43' B44' 57.99(16) . . ?
B47' B43' B44' 107.9(2) . . ?
B48' B43' B44' 60.05(19) . . ?
C41' B44' B45' 59.29(17) . . ?
C41' B44' B49' 105.4(2) . . ?
B45' B44' B49' 59.4(2) . . ?
C41' B44' B48' 105.7(2) . . ?
B45' B44' B48' 108.1(2) . . ?
B49' B44' B48' 60.5(2) . . ?
C41' B44' B43' 59.59(15) . . ?
B45' B44' B43' 108.6(2) . . ?
B49' B44' B43' 108.0(2) . . ?
B48' B44' B43' 59.51(19) . . ?
C41' B45' B49' 105.6(3) . . ?
C41' B45' B46' 59.54(15) . . ?
B49' B45' B46' 108.3(2) . . ?
C41' B45' B44' 58.58(17) . . ?
B49' B45' B44' 60.4(2) . . ?
B46' B45' B44' 108.4(2) . . ?
C41' B45' B50' 105.7(2) . . ?
B49' B45' B50' 60.2(2) . . ?
B46' B45' B50' 59.89(17) . . ?
B44' B45' B50' 108.5(3) . . ?
C41' B46' C42' 57.61(14) . . ?
C41' B46' B45' 59.14(16) . . ?
C42' B46' B45' 105.1(2) . . ?
C41' B46' B50' 105.9(2) . . ?
C42' B46' B50' 104.8(2) . . ?
B45' B46' B50' 60.45(17) . . ?
C41' B46' B51' 104.8(2) . . ?
C42' B46' B51' 57.92(15) . . ?
B45' B46' B51' 108.1(2) . . ?
B50' B46' B51' 60.14(17) . . ?
C42' B47' B43' 59.36(15) . . ?
C42' B47' B48' 105.2(2) . . ?
B43' B47' B48' 59.96(18) . . ?
C42' B47' B52' 104.6(2) . . ?
B43' B47' B52' 108.1(2) . . ?
B48' B47' B52' 60.1(2) . . ?
C42' B47' B51' 58.29(16) . . ?
B43' B47' B51' 108.0(2) . . ?
B48' B47' B51' 107.9(3) . . ?
B52' B47' B51' 59.78(19) . . ?
B43' B48' B47' 59.83(17) . . ?
B43' B48' B52' 107.9(2) . . ?
B47' B48' B52' 59.99(19) . . ?
B43' B48' B44' 60.44(17) . . ?
B47' B48' B44' 107.9(2) . . ?
B52' B48' B44' 107.4(3) . . ?
B43' B48' B49' 108.0(2) . . ?
B47' B48' B49' 107.7(3) . . ?
B52' B48' B49' 59.7(2) . . ?
B44' B48' B49' 59.6(2) . . ?
B45' B49' B50' 60.4(2) . . ?
B45' B49' B44' 60.23(19) . . ?
B50' B49' B44' 108.5(2) . . ?
B45' B49' B52' 108.2(2) . . ?
B50' B49' B52' 60.0(2) . . ?
B44' B49' B52' 107.8(3) . . ?
B45' B49' B48' 108.3(2) . . ?
B50' B49' B48' 108.2(2) . . ?
B44' B49' B48' 59.9(2) . . ?
B52' B49' B48' 59.9(2) . . ?
B46' B50' B49' 107.5(2) . . ?
B46' B50' B51' 60.22(16) . . ?
B49' B50' B51' 107.8(3) . . ?
B46' B50' B52' 108.1(2) . . ?
B49' B50' B52' 60.1(2) . . ?
B51' B50' B52' 59.99(19) . . ?
B46' B50' B45' 59.66(17) . . ?
B49' B50' B45' 59.4(2) . . ?
B51' B50' B45' 107.6(2) . . ?
B52' B50' B45' 107.5(3) . . ?
C42' B51' B52' 105.1(2) . . ?
C42' B51' B50' 106.0(2) . . ?
B52' B51' B50' 60.0(2) . . ?
C42' B51' B46' 59.97(15) . . ?
B52' B51' B46' 107.7(2) . . ?
B50' B51' B46' 59.64(17) . . ?
C42' B51' B47' 58.74(16) . . ?
B52' B51' B47' 60.0(2) . . ?
B50' B51' B47' 108.4(2) . . ?
B46' B51' B47' 108.7(2) . . ?
B51' B52' B50' 59.99(19) . . ?
B51' B52' B49' 107.6(2) . . ?
B50' B52' B49' 59.9(2) . . ?
B51' B52' B47' 60.23(18) . . ?
B50' B52' B47' 108.6(2) . . ?
B49' B52' B47' 108.2(2) . . ?
B51' B52' B48' 108.0(2) . . ?
B50' B52' B48' 108.6(2) . . ?
B49' B52' B48' 60.5(2) . . ?
B47' B52' B48' 59.9(2) . . ?
C52 O1 C53 124.7(13) . . ?
O1 C52 C51 126.9(14) . . ?
O1 C53 C54 122.0(13) . . ?

loop_
_geom_bond_atom_site_label_1
_geom_bond_atom_site_label_2
_geom_bond_distance
_geom_bond_site_symmetry_2
_geom_bond_publ_flag
C1 C11 1.506(3) . ?
C1 C2 1.662(3) . ?
C1 B4 1.719(4) . ?
C1 B5 1.720(4) . ?
C1 B3 1.730(4) . ?
C1 B6 1.733(4) . ?
C2 C21 1.523(3) . ?
C2 B7 1.690(4) . ?
C2 B11 1.701(4) . ?
C2 B3 1.721(4) . ?
C2 B6 1.728(5) . ?
C11 C19 1.329(3) . ?
C11 C12 1.500(3) . ?
C12 C13 1.532(3) . ?
C13 C18 1.517(4) . ?
C13 C14 1.518(4) . ?
C14 C15 1.513(5) . ?
C15 C16 1.535(6) . ?
C16 C17 1.497(6) . ?
C17 C18 1.531(5) . ?
C19 C22 1.483(3) . ?
C19 C20 1.521(3) . ?
C20 C21 1.515(3) . ?
C20 C23 1.562(3) . ?
C22 C25 1.330(3) . ?
C22 C23 1.521(3) . ?
C23 C24 1.524(3) . ?
C24 C42 1.518(3) . ?
C25 C26 1.504(3) . ?
C25 C41 1.508(3) . ?
C26 C27 1.536(3) . ?
C27 C32 1.519(3) . ?
C27 C28 1.519(4) . ?
C28 C29 1.526(4) . ?
C29 C30 1.504(5) . ?
C30 C31 1.505(5) . ?
C31 C32 1.519(4) . ?
C41 C42 1.659(3) . ?
C41 B45 1.709(3) . ?
C41 B44 1.715(3) . ?
C41 B43 1.729(3) . ?
C41 B46 1.738(3) . ?
C42 B47 1.702(3) . ?
C42 B51 1.709(3) . ?
C42 B46 1.722(3) . ?
C42 B43 1.734(3) . ?
B3 B8 1.766(4) . ?
B3 B7 1.766(5) . ?
B3 B4 1.774(4) . ?
B4 B9 1.764(5) . ?
B4 B5 1.770(5) . ?
B4 B8 1.770(5) . ?
B5 B9 1.769(5) . ?
B5 B6 1.774(5) . ?
B5 B10 1.779(5) . ?
B6 B11 1.749(6) . ?
B6 B10 1.751(5) . ?
B7 B11 1.765(6) . ?
B7 B12 1.766(6) . ?
B7 B8 1.775(5) . ?
B8 B9 1.765(6) . ?
B8 B12 1.769(6) . ?
B9 B12 1.764(6) . ?
B9 B10 1.774(6) . ?
B10 B12 1.762(7) . ?
B10 B11 1.765(6) . ?
B11 B12 1.762(5) . ?
B43 B48 1.756(4) . ?
B43 B44 1.762(4) . ?
B43 B47 1.773(4) . ?
B44 B45 1.772(4) . ?
B44 B49 1.772(4) . ?
B44 B48 1.780(4) . ?
B45 B46 1.772(4) . ?
B45 B49 1.776(4) . ?
B45 B50 1.778(4) . ?
B46 B50 1.759(4) . ?
B46 B51 1.768(4) . ?
B47 B52 1.767(4) . ?
B47 B48 1.770(4) . ?
B47 B51 1.778(4) . ?
B48 B52 1.775(5) . ?
B48 B49 1.777(5) . ?
B49 B52 1.774(4) . ?
B49 B50 1.776(5) . ?
B50 B51 1.763(4) . ?
B50 B52 1.772(5) . ?
B51 B52 1.768(5) . ?
C1' C11' 1.496(3) . ?
C1' C2' 1.663(3) . ?
C1' B4' 1.710(3) . ?
C1' B5' 1.717(3) . ?
C1' B6' 1.725(4) . ?
C1' B3' 1.729(3) . ?
C2' C21' 1.523(3) . ?
C2' B11' 1.699(4) . ?
C2' B7' 1.705(4) . ?
C2' B3' 1.723(4) . ?
C2' B6' 1.730(4) . ?
C11' C19' 1.330(3) . ?
C11' C12' 1.498(3) . ?
C12' C13' 1.536(3) . ?
C13' C14' 1.509(4) . ?
C13' C18' 1.515(4) . ?
C14' C15' 1.530(5) . ?
C15' C16' 1.502(6) . ?
C16' C17' 1.501(5) . ?
C17' C18' 1.531(4) . ?
C19' C22' 1.476(3) . ?
C19' C20' 1.521(3) . ?
C20' C21' 1.516(3) . ?
C20' C23' 1.573(3) . ?
C22' C25' 1.328(3) . ?
C22' C23' 1.526(3) . ?
C23' C24' 1.519(3) . ?
C24' C42' 1.520(3) . ?
C25' C41' 1.499(3) . ?
C25' C26' 1.503(3) . ?
C26' C27' 1.527(3) . ?
C27' C32' 1.517(3) . ?
C27' C28' 1.521(4) . ?
C28' C29' 1.521(4) . ?
C29' C30' 1.506(5) . ?
C30' C31' 1.513(5) . ?
C31' C32' 1.507(4) . ?
C41' C42' 1.669(3) . ?
C41' B44' 1.708(4) . ?
C41' B45' 1.721(4) . ?
C41' B46' 1.728(4) . ?
C41' B43' 1.737(4) . ?
C42' B51' 1.699(3) . ?
C42' B47' 1.708(4) . ?
C42' B43' 1.721(4) . ?
C42' B46' 1.736(4) . ?
B3' B8' 1.748(4) . ?
B3' B7' 1.752(5) . ?
B3' B4' 1.761(4) . ?
B4' B9' 1.763(5) . ?
B4' B8' 1.764(5) . ?
B4' B5' 1.779(5) . ?
B5' B9' 1.765(5) . ?
B5' B10' 1.770(5) . ?
B5' B6' 1.772(4) . ?
B6' B10' 1.766(4) . ?
B6' B11' 1.766(4) . ?
B7' B12' 1.767(5) . ?
B7' B8' 1.767(5) . ?
B7' B11' 1.783(5) . ?
B8' B12' 1.768(6) . ?
B8' B9' 1.778(5) . ?
B9' B12' 1.764(6) . ?
B9' B10' 1.777(6) . ?
B10' B11' 1.781(5) . ?
B10' B12' 1.787(5) . ?
B11' B12' 1.793(5) . ?
B43' B47' 1.766(4) . ?
B43' B48' 1.769(4) . ?
B43' B44' 1.785(5) . ?
B44' B45' 1.769(5) . ?
B44' B49' 1.772(5) . ?
B44' B48' 1.778(5) . ?
B45' B49' 1.754(5) . ?
B45' B46' 1.758(4) . ?
B45' B50' 1.772(4) . ?
B46' B50' 1.762(4) . ?
B46' B51' 1.773(4) . ?
B47' B48' 1.773(5) . ?
B47' B52' 1.775(5) . ?
B47' B51' 1.779(5) . ?
B48' B52' 1.777(5) . ?
B48' B49' 1.788(6) . ?
B49' B50' 1.770(6) . ?
B49' B52' 1.774(5) . ?
B50' B51' 1.771(4) . ?
B50' B52' 1.772(6) . ?
B51' B52' 1.771(4) . ?
O1 C52 1.297(15) . ?
O1 C53 1.321(14) . ?
C54 C53 1.424(9) . ?
C52 C51 1.414(9) . ?
